data_4503802
loop_
_publ_author_name
'Roy, Saikat'
'Goud, N. Rajesh'
'Babu, N. Jagadeesh'
'Iqbal, Javed'
'Kruthiventi, Anil K.'
'Nangia, Ashwini'

_publ_section_title
;
 Crystal Structures of Norfloxacin Hydrates
;
_journal_issue 12
_journal_name_full 'Crystal Growth &amp; Design'
_journal_page_first 4343
_journal_paper_doi 10.1021/cg800519d
_journal_volume 8
_journal_year 2008
_chemical_formula_moiety 'C16 H18 F N3 O3.13, H2 O'
_chemical_formula_sum 'C16 H20 F N3 O4.13'
_chemical_formula_weight 339.43
_chemical_name_systematic
; 
 ? 
;
_space_group_IT_number 14
_symmetry_cell_setting monoclinic
_symmetry_space_group_name_Hall '-P 2ybc'
_symmetry_space_group_name_H-M 'P 1 21/c 1'
_atom_sites_solution_hydrogens geom
_atom_sites_solution_primary direct
_atom_sites_solution_secondary difmap
_audit_creation_method SHELXL-97
_cell_angle_alpha 90.00
_cell_angle_beta 90.256(2)
_cell_angle_gamma 90.00
_cell_formula_units_Z 4
_cell_length_a 8.7445(8)
_cell_length_b 8.9531(8)
_cell_length_c 19.7977(19)
_cell_measurement_reflns_used 2737
_cell_measurement_temperature 100(2)
_cell_measurement_theta_max 25.55
_cell_measurement_theta_min 2.33
_cell_volume 1550.0(2)
_computing_cell_refinement 'Bruker SMART'
_computing_data_collection 'Bruker SMART'
_computing_data_reduction 'Bruker SAINT'
_computing_molecular_graphics 'Bruker SHELXTL'
_computing_publication_material 'Bruker SHELXTL'
_computing_structure_refinement 'SHELXL-97 (Sheldrick, 1997)'
_computing_structure_solution 'SHELXS-97 (Sheldrick, 1990)'
_diffrn_ambient_temperature 100(2)
_diffrn_measured_fraction_theta_full 0.997
_diffrn_measured_fraction_theta_max 0.997
_diffrn_measurement_device_type 'CCD area detector'
_diffrn_measurement_method 'phi and omega scans'
_diffrn_radiation_monochromator graphite
_diffrn_radiation_source 'fine-focus sealed tube'
_diffrn_radiation_type MoK\a
_diffrn_radiation_wavelength 0.71073
_diffrn_reflns_av_R_equivalents 0.0946
_diffrn_reflns_av_sigmaI/netI 0.0754
_diffrn_reflns_limit_h_max 10
_diffrn_reflns_limit_h_min -10
_diffrn_reflns_limit_k_max 10
_diffrn_reflns_limit_k_min -10
_diffrn_reflns_limit_l_max 24
_diffrn_reflns_limit_l_min -24
_diffrn_reflns_number 15209
_diffrn_reflns_theta_full 25.74
_diffrn_reflns_theta_max 25.74
_diffrn_reflns_theta_min 2.06
_exptl_absorpt_coefficient_mu 0.115
_exptl_absorpt_correction_T_max 0.9931
_exptl_absorpt_correction_T_min 0.9819
_exptl_absorpt_correction_type multi-scan
_exptl_absorpt_process_details 'Bruker AXS SADABS program'
_exptl_crystal_colour colorless
_exptl_crystal_density_diffrn 1.463
_exptl_crystal_density_method 'not measured'
_exptl_crystal_description block
_exptl_crystal_F_000 720
_exptl_crystal_size_max 0.16
_exptl_crystal_size_mid 0.10
_exptl_crystal_size_min 0.06
_refine_diff_density_max 1.043
_refine_diff_density_min -1.048
_refine_diff_density_rms 0.077
_refine_ls_extinction_method none
_refine_ls_goodness_of_fit_ref 1.116
_refine_ls_hydrogen_treatment mixed
_refine_ls_matrix_type full
_refine_ls_number_parameters 244
_refine_ls_number_reflns 2956
_refine_ls_number_restraints 0
_refine_ls_restrained_S_all 1.116
_refine_ls_R_factor_all 0.1495
_refine_ls_R_factor_gt 0.1079
_refine_ls_shift/su_max 0.000
_refine_ls_shift/su_mean 0.000
_refine_ls_structure_factor_coef Fsqd
_refine_ls_weighting_details 'calc w=1/[\s^2^(Fo^2^)+(0.0330P)^2^+7.1735P] where P=(Fo^2^+2Fc^2^)/3'
_refine_ls_weighting_scheme calc
_refine_ls_wR_factor_gt 0.1851
_refine_ls_wR_factor_ref 0.2037
_reflns_number_gt 2071
_reflns_number_total 2956
_reflns_threshold_expression >2sigma(I)
_cod_data_source_file cg800519d_si_008.cif
_cod_data_source_block an848_NF1.125hydrate_smallcell
_cod_depositor_comments
;
The following automatic conversions were performed:

'_symmetry_cell_setting' value 'Monoclinic' changed to 'monoclinic'
according to /home/saulius/struct/CIF-dictionaries/cif_core.dic
dictionary named 'cif_core.dic' version 2.4.1 from 2010-06-29.

Automatic conversion script
Id: cif_fix_values 1715 2011-07-08 13:25:40Z adriana 
;
_cod_original_sg_symbol_H-M P2(1)/c
_cod_database_code 4503802

loop_
_symmetry_equiv_pos_as_xyz
'x, y, z'
'-x, y+1/2, -z+1/2'
'-x, -y, -z'
'x, -y-1/2, z-1/2'

loop_
_atom_site_label
_atom_site_type_symbol
_atom_site_fract_x
_atom_site_fract_y
_atom_site_fract_z
_atom_site_U_iso_or_equiv
_atom_site_adp_type
_atom_site_occupancy
_atom_site_symmetry_multiplicity
_atom_site_calc_flag
_atom_site_refinement_flags
O1W O 0.8960(6) 0.6142(6) 0.2201(2) 0.0480(13) Uani 1 1 d .
O3 O 0.0149(4) 0.8096(5) 0.31533(17) 0.0413(11) Uani 1 1 d .
O2W O 0.081(4) 0.518(4) 0.2986(17) 0.062(12) Uani 0.13 1 d P
F1 F 0.3817(3) 0.6044(3) 0.48053(15) 0.0315(8) Uani 1 1 d .
N1 N -0.1807(4) 0.8732(4) 0.50002(19) 0.0210(9) Uani 1 1 d .
N2 N 0.2655(4) 0.6463(4) 0.60827(19) 0.0192(9) Uani 1 1 d .
C4 C 0.0258(5) 0.7811(5) 0.4322(2) 0.0181(10) Uani 1 1 d .
C8 C 0.0393(5) 0.7578(5) 0.5548(2) 0.0180(10) Uani 1 1 d .
H8 H -0.0057 0.7746 0.5977 0.022 Uiso 1 1 calc R
C7 C 0.1799(5) 0.6880(5) 0.5512(2) 0.0172(10) Uani 1 1 d .
C9 C -0.0383(5) 0.8044(5) 0.4961(2) 0.0168(10) Uani 1 1 d .
C3 C -0.0498(6) 0.8281(5) 0.3699(2) 0.0219(11) Uani 1 1 d .
C2 C -0.1997(6) 0.8895(5) 0.3782(3) 0.0273(12) Uani 1 1 d .
C16 C 0.2070(5) 0.7001(6) 0.6729(2) 0.0230(11) Uani 1 1 d .
H16A H 0.1140 0.6434 0.6851 0.028 Uiso 1 1 calc R
H16B H 0.1792 0.8069 0.6690 0.028 Uiso 1 1 calc R
C5 C 0.1683(5) 0.7096(5) 0.4290(2) 0.0218(11) Uani 1 1 d .
H5 H 0.2144 0.6916 0.3864 0.026 Uiso 1 1 calc R
C10 C -0.2537(6) 0.9099(5) 0.4421(3) 0.0266(12) Uani 1 1 d .
H10 H -0.3520 0.9540 0.4463 0.032 Uiso 1 1 calc R
N3 N 0.3717(6) 0.5207(5) 0.7331(2) 0.0302(12) Uani 1 1 d .
H3BN H 0.446(7) 0.518(7) 0.769(3) 0.055(19) Uiso 1 1 d .
H3AN H 0.293(7) 0.468(6) 0.747(3) 0.036(16) Uiso 1 1 d .
C6 C 0.2399(5) 0.6664(5) 0.4861(2) 0.0203(11) Uani 1 1 d .
O1 O -0.4370(5) 0.9686(5) 0.3353(2) 0.0474(12) Uani 1 1 d .
C15 C 0.3268(5) 0.6808(6) 0.7271(2) 0.0227(11) Uani 1 1 d .
H15A H 0.4178 0.7416 0.7160 0.027 Uiso 1 1 calc R
H15B H 0.2861 0.7163 0.7708 0.027 Uiso 1 1 calc R
O2 O -0.2561(9) 0.9239(10) 0.2635(2) 0.170(5) Uani 1 1 d .
C14 C 0.4247(6) 0.4620(6) 0.6679(3) 0.0291(13) Uani 1 1 d .
H14A H 0.4460 0.3538 0.6723 0.035 Uiso 1 1 calc R
H14B H 0.5210 0.5125 0.6551 0.035 Uiso 1 1 calc R
C13 C 0.3056(5) 0.4866(5) 0.6132(3) 0.0240(11) Uani 1 1 d .
H13A H 0.3459 0.4515 0.5694 0.029 Uiso 1 1 calc R
H13B H 0.2128 0.4278 0.6237 0.029 Uiso 1 1 calc R
C11 C -0.2579(5) 0.8973(6) 0.5654(2) 0.0264(12) Uani 1 1 d .
H11A H -0.3360 0.9765 0.5600 0.032 Uiso 1 1 calc R
H11B H -0.1819 0.9323 0.5991 0.032 Uiso 1 1 calc R
C12 C -0.3336(6) 0.7576(7) 0.5914(3) 0.0416(16) Uani 1 1 d .
H12A H -0.4136 0.7261 0.5596 0.062 Uiso 1 1 calc R
H12B H -0.3792 0.7777 0.6356 0.062 Uiso 1 1 calc R
H12C H -0.2572 0.6781 0.5958 0.062 Uiso 1 1 calc R
C1 C -0.3044(9) 0.9301(7) 0.3203(3) 0.0497(19) Uani 1 1 d .
H1AW H 0.913(9) 0.675(9) 0.245(4) 0.07(3) Uiso 1 1 d .
H1BW H 0.94(3) 0.55(3) 0.225(12) 0.40(15) Uiso 1 1 d .

loop_
_atom_site_aniso_label
_atom_site_aniso_U_11
_atom_site_aniso_U_22
_atom_site_aniso_U_33
_atom_site_aniso_U_23
_atom_site_aniso_U_13
_atom_site_aniso_U_12
O1W 0.082(4) 0.040(3) 0.022(2) -0.007(2) 0.021(2) -0.031(3)
O3 0.025(2) 0.085(3) 0.0140(19) 0.009(2) -0.0038(16) -0.012(2)
O2W 0.07(3) 0.07(3) 0.04(2) -0.010(19) 0.024(19) -0.06(2)
F1 0.0155(14) 0.0426(19) 0.0364(17) 0.0063(15) 0.0055(12) 0.0130(13)
N1 0.016(2) 0.026(2) 0.021(2) -0.0064(18) -0.0068(17) 0.0061(18)
N2 0.014(2) 0.023(2) 0.020(2) 0.0074(17) -0.0032(16) -0.0033(17)
C4 0.019(2) 0.017(3) 0.018(2) 0.0022(19) 0.000(2) 0.0004(19)
C8 0.016(2) 0.024(3) 0.014(2) 0.000(2) 0.0025(18) -0.004(2)
C7 0.013(2) 0.016(2) 0.023(3) 0.005(2) -0.0031(19) -0.0024(19)
C9 0.013(2) 0.016(2) 0.022(2) 0.002(2) -0.0046(19) -0.0039(19)
C3 0.032(3) 0.015(2) 0.018(3) 0.003(2) -0.005(2) -0.006(2)
C2 0.042(3) 0.015(3) 0.024(3) -0.003(2) -0.017(2) 0.003(2)
C16 0.016(2) 0.035(3) 0.018(2) 0.008(2) -0.007(2) -0.003(2)
C5 0.023(3) 0.024(3) 0.018(2) 0.000(2) 0.004(2) 0.002(2)
C10 0.023(3) 0.018(3) 0.038(3) -0.011(2) -0.019(2) 0.013(2)
N3 0.033(3) 0.029(3) 0.029(3) 0.018(2) -0.024(2) -0.019(2)
C6 0.012(2) 0.025(3) 0.023(3) 0.003(2) -0.001(2) 0.004(2)
O1 0.042(3) 0.040(3) 0.060(3) 0.017(2) -0.041(2) -0.006(2)
C15 0.015(2) 0.031(3) 0.023(3) 0.010(2) -0.007(2) -0.005(2)
O2 0.203(8) 0.283(10) 0.024(3) -0.052(4) -0.055(4) 0.216(8)
C14 0.031(3) 0.019(3) 0.037(3) 0.013(2) -0.019(2) -0.006(2)
C13 0.020(3) 0.021(3) 0.031(3) 0.008(2) -0.005(2) -0.005(2)
C11 0.012(2) 0.037(3) 0.030(3) -0.015(2) -0.004(2) 0.005(2)
C12 0.025(3) 0.056(4) 0.044(4) -0.025(3) 0.018(3) -0.020(3)
C1 0.082(5) 0.031(3) 0.036(4) -0.015(3) -0.040(4) 0.034(3)

loop_
_atom_type_symbol
_atom_type_description
_atom_type_scat_dispersion_real
_atom_type_scat_dispersion_imag
_atom_type_scat_source
C C 0.0033 0.0016 'International Tables Vol C Tables 4.2.6.8 and 6.1.1.4'
H H 0.0000 0.0000 'International Tables Vol C Tables 4.2.6.8 and 6.1.1.4'
N N 0.0061 0.0033 'International Tables Vol C Tables 4.2.6.8 and 6.1.1.4'
O O 0.0106 0.0060 'International Tables Vol C Tables 4.2.6.8 and 6.1.1.4'
F F 0.0171 0.0103 'International Tables Vol C Tables 4.2.6.8 and 6.1.1.4'

loop_
_geom_angle_atom_site_label_1
_geom_angle_atom_site_label_2
_geom_angle_atom_site_label_3
_geom_angle
H1AW O1W H1BW 112(10)
C10 N1 C9 118.7(4)
C10 N1 C11 119.5(4)
C9 N1 C11 121.7(4)
C7 N2 C16 115.5(4)
C7 N2 C13 115.9(4)
C16 N2 C13 110.2(4)
C9 C4 C5 117.9(4)
C9 C4 C3 122.6(4)
C5 C4 C3 119.4(4)
C7 C8 C9 121.2(4)
C7 C8 H8 119.4
C9 C8 H8 119.4
C8 C7 N2 123.4(4)
C8 C7 C6 116.5(4)
N2 C7 C6 120.1(4)
N1 C9 C4 118.5(4)
N1 C9 C8 120.9(4)
C4 C9 C8 120.6(4)
O3 C3 C2 125.2(5)
O3 C3 C4 119.6(5)
C2 C3 C4 115.2(4)
C10 C2 C3 118.5(4)
C10 C2 C1 117.5(5)
C3 C2 C1 124.0(5)
N2 C16 C15 110.0(4)
N2 C16 H16A 109.7
C15 C16 H16A 109.7
N2 C16 H16B 109.7
C15 C16 H16B 109.7
H16A C16 H16B 108.2
C6 C5 C4 120.1(4)
C6 C5 H5 119.9
C4 C5 H5 119.9
N1 C10 C2 126.2(5)
N1 C10 H10 116.9
C2 C10 H10 116.9
C14 N3 C15 111.0(4)
C14 N3 H3BN 115(4)
C15 N3 H3BN 105(4)
C14 N3 H3AN 110(4)
C15 N3 H3AN 110(4)
H3BN N3 H3AN 106(5)
C5 C6 F1 118.0(4)
C5 C6 C7 123.7(4)
F1 C6 C7 118.2(4)
N3 C15 C16 110.5(4)
N3 C15 H15A 109.6
C16 C15 H15A 109.6
N3 C15 H15B 109.6
C16 C15 H15B 109.6
H15A C15 H15B 108.1
N3 C14 C13 110.9(4)
N3 C14 H14A 109.5
C13 C14 H14A 109.5
N3 C14 H14B 109.5
C13 C14 H14B 109.5
H14A C14 H14B 108.0
N2 C13 C14 110.5(4)
N2 C13 H13A 109.5
C14 C13 H13A 109.5
N2 C13 H13B 109.5
C14 C13 H13B 109.5
H13A C13 H13B 108.1
N1 C11 C12 112.4(4)
N1 C11 H11A 109.1
C12 C11 H11A 109.1
N1 C11 H11B 109.1
C12 C11 H11B 109.1
H11A C11 H11B 107.9
C11 C12 H12A 109.5
C11 C12 H12B 109.5
H12A C12 H12B 109.5
C11 C12 H12C 109.5
H12A C12 H12C 109.5
H12B C12 H12C 109.5
O2 C1 O1 124.4(6)
O2 C1 C2 119.0(6)
O1 C1 C2 116.6(6)

loop_
_geom_bond_atom_site_label_1
_geom_bond_atom_site_label_2
_geom_bond_distance
O1W H1AW 0.75(8)
O1W H1BW 0.7(2)
O3 C3 1.233(6)
F1 C6 1.363(5)
N1 C10 1.350(6)
N1 C9 1.392(6)
N1 C11 1.478(6)
N2 C7 1.404(6)
N2 C16 1.462(6)
N2 C13 1.476(6)
C4 C9 1.401(6)
C4 C5 1.403(6)
C4 C3 1.459(6)
C8 C7 1.381(6)
C8 C9 1.406(6)
C8 H8 0.9500
C7 C6 1.407(6)
C3 C2 1.432(7)
C2 C10 1.366(7)
C2 C1 1.507(7)
C16 C15 1.506(6)
C16 H16A 0.9900
C16 H16B 0.9900
C5 C6 1.347(6)
C5 H5 0.9500
C10 H10 0.9500
N3 C14 1.471(7)
N3 C15 1.490(7)
N3 H3BN 0.96(7)
N3 H3AN 0.88(6)
O1 C1 1.247(8)
C15 H15A 0.9900
C15 H15B 0.9900
O2 C1 1.205(8)
C14 C13 1.515(6)
C14 H14A 0.9900
C14 H14B 0.9900
C13 H13A 0.9900
C13 H13B 0.9900
C11 C12 1.506(8)
C11 H11A 0.9900
C11 H11B 0.9900
C12 H12A 0.9800
C12 H12B 0.9800
C12 H12C 0.9800
